data_7006118
loop_
_publ_author_name
'Chisholm, Malcolm H.'
'Gallucci, Judith C.'
'Yin, Hongfeng'

_publ_section_title
;
 18-membered cyclic esters derived from glycolide and lactide:
 preparations, structures and coordination to sodium ions.
;
_journal_issue 42
_journal_name_full 'Dalton transactions (Cambridge, England : 2003)'
_journal_page_first 4811
_journal_page_last 4821
_journal_paper_doi 10.1039/b709081a
_journal_year 2007
_chemical_compound_source 'synthesis as described'
_chemical_formula_moiety 'C16 H18 N2 Na O12, C24 H20 B'
_chemical_formula_sum 'C40 H38 B N2 Na O12'
_chemical_formula_weight 772.52
_chemical_name_common 'Chisholm 1368'
_chemical_name_systematic
;
?
;
_space_group_IT_number 2
_symmetry_cell_setting triclinic
_symmetry_Int_Tables_number 2
_symmetry_space_group_name_Hall '-P 1'
_symmetry_space_group_name_H-M 'P -1'
_atom_sites_solution_hydrogens geom
_atom_sites_solution_primary direct
_atom_sites_solution_secondary difmap
_audit_conform_dict_location ftp://ftp.iucr.org/pub/cif_core.dic
_audit_conform_dict_name cif_core.dic
_audit_conform_dict_version 2.2
_audit_creation_date 2005-05-05T17:32:59-00:00
_audit_creation_method 'WinGX routine CIF_UPDATE'
_cell_angle_alpha 80.972(4)
_cell_angle_beta 64.021(4)
_cell_angle_gamma 63.137(5)
_cell_formula_units_Z 2
_cell_length_a 12.9205(10)
_cell_length_b 13.4728(10)
_cell_length_c 13.977(2)
_cell_measurement_reflns_used 6775
_cell_measurement_temperature 150(2)
_cell_measurement_theta_max 25.028
_cell_measurement_theta_min 2.037
_cell_measurement_wavelength 0.71073
_cell_volume 1948.6(4)
_computing_cell_refinement 'HKL Scalepack (Otwinowski & Minor 1997)'
_computing_data_collection 'Collect (Nonius BV, 1997-2000)'
_computing_data_reduction 'HKL Denzo and Scalepack (Otwinowski & Minor 1997)'
_computing_molecular_graphics 'Ortep-3 for Windows (Farrugia, 1997)'
_computing_publication_material 'WinGX publication routines (Farrugia, 1999)'
_computing_structure_refinement 'SHELXL-97 (Sheldrick, 1997)'
_computing_structure_solution 'SHELXS-97 (Sheldrick, 1997)'
_diffrn_ambient_temperature 150(2)
_diffrn_detector 'CCD plate'
_diffrn_measured_fraction_theta_full 0.995
_diffrn_measured_fraction_theta_max 0.995
_diffrn_measurement_device '95mm CCD camera on \k-goniostat'
_diffrn_measurement_device_type KappaCCD
_diffrn_measurement_method 'CCD rotation images, thick slices'
_diffrn_orient_matrix_type 'by Nonius Collect from scalepack cell'
_diffrn_orient_matrix_UB_11 0.183466E-1
_diffrn_orient_matrix_UB_12 -0.306832E-1
_diffrn_orient_matrix_UB_13 0.884913E-1
_diffrn_orient_matrix_UB_21 0.659954E-1
_diffrn_orient_matrix_UB_22 0.55082E-2
_diffrn_orient_matrix_UB_23 -0.505469E-1
_diffrn_orient_matrix_UB_31 -0.68036E-2
_diffrn_orient_matrix_UB_32 0.790958E-1
_diffrn_orient_matrix_UB_33 -0.69812E-2
_diffrn_radiation_monochromator graphite
_diffrn_radiation_probe x-ray
_diffrn_radiation_type MoK\a
_diffrn_radiation_wavelength 0.71073
_diffrn_reflns_av_R_equivalents 0.045
_diffrn_reflns_limit_h_max 15
_diffrn_reflns_limit_h_min -15
_diffrn_reflns_limit_k_max 15
_diffrn_reflns_limit_k_min -15
_diffrn_reflns_limit_l_max 16
_diffrn_reflns_limit_l_min -16
_diffrn_reflns_number 44653
_diffrn_reflns_theta_full 24.95
_diffrn_reflns_theta_max 24.95
_diffrn_reflns_theta_min 2.41
_diffrn_source 'Enraf Nonius FR590'
_exptl_absorpt_coefficient_mu 0.106
_exptl_absorpt_correction_type none
_exptl_crystal_colour colorless
_exptl_crystal_density_diffrn 1.317
_exptl_crystal_density_method 'not measured'
_exptl_crystal_description plate
_exptl_crystal_F_000 808
_exptl_crystal_size_max 0.27
_exptl_crystal_size_mid 0.19
_exptl_crystal_size_min 0.04
_refine_diff_density_max 0.271
_refine_diff_density_min -0.259
_refine_diff_density_rms 0.056
_refine_ls_extinction_method none
_refine_ls_goodness_of_fit_ref 1.049
_refine_ls_hydrogen_treatment constr
_refine_ls_matrix_type full
_refine_ls_number_parameters 507
_refine_ls_number_reflns 6794
_refine_ls_number_restraints 0
_refine_ls_restrained_S_all 1.049
_refine_ls_R_factor_all 0.0805
_refine_ls_R_factor_gt 0.0502
_refine_ls_shift/su_max 0.024
_refine_ls_shift/su_mean 0.001
_refine_ls_structure_factor_coef Fsqd
_refine_ls_weighting_details 'w=1/[\s^2^(Fo^2^)+(0.0857P)^2^+0.0000P] where P=(Fo^2^+2Fc^2^)/3'
_refine_ls_weighting_scheme calc
_refine_ls_wR_factor_gt 0.1223
_refine_ls_wR_factor_ref 0.1388
_reflns_number_gt 4646
_reflns_number_total 6794
_reflns_threshold_expression >2sigma(I)
_cod_data_source_file b709081a.txt
_cod_data_source_block Chisholm1368
_cod_database_code 7006118

loop_
_symmetry_equiv_pos_as_xyz
'x, y, z'
'-x, -y, -z'

loop_
_atom_site_label
_atom_site_type_symbol
_atom_site_fract_x
_atom_site_fract_y
_atom_site_fract_z
_atom_site_U_iso_or_equiv
_atom_site_adp_type
_atom_site_occupancy
_atom_site_symmetry_multiplicity
_atom_site_calc_flag
_atom_site_refinement_flags
_atom_site_disorder_assembly
_atom_site_disorder_group
Na Na 0.90888(7) 0.02920(6) 0.19986(6) 0.0341(2) Uani 1 1 d . . .
O1 O 0.83957(15) 0.18897(13) 0.30105(12) 0.0475(4) Uani 1 1 d . . .
O2 O 0.45796(17) 0.21609(15) 0.56363(17) 0.0717(6) Uani 1 1 d . . .
O3 O 0.64964(15) 0.49652(13) 0.35509(12) 0.0442(4) Uani 1 1 d . . .
O4 O 0.79601(14) 0.42339(11) 0.42459(11) 0.0392(4) Uani 1 1 d . . .
O5 O 0.74075(14) 0.25329(12) 0.47152(11) 0.0396(4) Uani 1 1 d . . .
O6 O 0.51404(15) 0.35048(12) 0.47639(12) 0.0456(4) Uani 1 1 d . . .
O7 O 0.82674(13) 0.14790(11) 0.08324(11) 0.0351(4) Uani 1 1 d . . .
O8 O 0.80063(13) 0.27787(11) -0.03723(11) 0.0365(4) Uani 1 1 d . . .
O9 O 1.11113(13) 0.02678(12) 0.07882(11) 0.0358(4) Uani 1 1 d . . .
O10 O 1.31031(13) -0.06549(11) -0.04456(11) 0.0348(4) Uani 1 1 d . . .
O11 O 0.94733(13) -0.13070(12) 0.11694(11) 0.0357(4) Uani 1 1 d . . .
O12 O 0.90822(13) -0.22004(11) 0.02362(11) 0.0352(4) Uani 1 1 d . . .
N1 N 1.0289(2) -0.1027(2) 0.29899(16) 0.0529(5) Uani 1 1 d . . .
N2 N 0.6936(2) 0.03040(18) 0.31347(16) 0.0528(5) Uani 1 1 d . . .
C1 C 0.35675(19) 0.36908(16) 0.18373(15) 0.0301(5) Uani 1 1 d . . .
C2 C 0.4386(2) 0.30267(18) 0.23159(16) 0.0351(5) Uani 1 1 d . . .
H2 H 0.4311 0.2372 0.2636 0.042 Uiso 1 1 calc R . .
C3 C 0.5309(2) 0.32710(19) 0.23500(17) 0.0397(5) Uani 1 1 d . . .
H3 H 0.5851 0.2785 0.2679 0.048 Uiso 1 1 calc R . .
C4 C 0.5431(2) 0.4223(2) 0.19033(17) 0.0415(6) Uani 1 1 d . . .
H4 H 0.6044 0.4408 0.1934 0.05 Uiso 1 1 calc R . .
C5 C 0.4652(2) 0.49009(19) 0.14115(18) 0.0420(6) Uani 1 1 d . . .
H5 H 0.4736 0.5552 0.1092 0.05 Uiso 1 1 calc R . .
C6 C 0.3745(2) 0.46374(17) 0.13810(17) 0.0362(5) Uani 1 1 d . . .
H6 H 0.3222 0.5119 0.1036 0.043 Uiso 1 1 calc R . .
C7 C 0.21942(18) 0.24596(17) 0.25417(15) 0.0304(5) Uani 1 1 d . . .
C8 C 0.20426(19) 0.15843(17) 0.22919(17) 0.0337(5) Uani 1 1 d . . .
H8 H 0.224 0.1457 0.157 0.04 Uiso 1 1 calc R . .
C9 C 0.1619(2) 0.08901(18) 0.30419(18) 0.0426(6) Uani 1 1 d . . .
H9 H 0.1537 0.0304 0.2828 0.051 Uiso 1 1 calc R . .
C10 C 0.1315(2) 0.1054(2) 0.41038(18) 0.0450(6) Uani 1 1 d . . .
H10 H 0.1033 0.0579 0.4624 0.054 Uiso 1 1 calc R . .
C11 C 0.1431(2) 0.1925(2) 0.43909(17) 0.0452(6) Uani 1 1 d . . .
H11 H 0.1218 0.2055 0.5116 0.054 Uiso 1 1 calc R . .
C12 C 0.1854(2) 0.26063(18) 0.36283(16) 0.0371(5) Uani 1 1 d . . .
H12 H 0.1917 0.32 0.385 0.045 Uiso 1 1 calc R . .
C13 C 0.12130(19) 0.44303(16) 0.18778(15) 0.0307(5) Uani 1 1 d . . .
C14 C 0.0446(2) 0.45208(17) 0.13712(16) 0.0343(5) Uani 1 1 d . . .
H14 H 0.0766 0.3963 0.0845 0.041 Uiso 1 1 calc R . .
C15 C -0.0758(2) 0.53892(18) 0.16071(18) 0.0396(5) Uani 1 1 d . . .
H15 H -0.1238 0.5421 0.1237 0.047 Uiso 1 1 calc R . .
C16 C -0.1263(2) 0.62087(19) 0.23772(19) 0.0453(6) Uani 1 1 d . . .
H16 H -0.2086 0.6806 0.2541 0.054 Uiso 1 1 calc R . .
C17 C -0.0549(2) 0.61428(19) 0.29020(19) 0.0465(6) Uani 1 1 d . . .
H17 H -0.0884 0.6696 0.3437 0.056 Uiso 1 1 calc R . .
C18 C 0.0656(2) 0.52733(18) 0.26541(17) 0.0389(5) Uani 1 1 d . . .
H18 H 0.1126 0.525 0.303 0.047 Uiso 1 1 calc R . .
C19 C 0.33811(18) 0.28248(16) 0.04360(15) 0.0285(5) Uani 1 1 d . . .
C20 C 0.3301(2) 0.34630(17) -0.04438(16) 0.0325(5) Uani 1 1 d . . .
H20 H 0.2701 0.4224 -0.032 0.039 Uiso 1 1 calc R . .
C21 C 0.4062(2) 0.30338(19) -0.14921(17) 0.0392(5) Uani 1 1 d . . .
H21 H 0.3968 0.3496 -0.2064 0.047 Uiso 1 1 calc R . .
C22 C 0.4957(2) 0.19297(19) -0.16980(17) 0.0383(5) Uani 1 1 d . . .
H22 H 0.5476 0.1627 -0.241 0.046 Uiso 1 1 calc R . .
C23 C 0.50869(19) 0.12756(18) -0.08577(16) 0.0350(5) Uani 1 1 d . . .
H23 H 0.5705 0.0521 -0.0991 0.042 Uiso 1 1 calc R . .
C24 C 0.43157(18) 0.17165(17) 0.01846(16) 0.0305(5) Uani 1 1 d . . .
H24 H 0.4425 0.1249 0.075 0.037 Uiso 1 1 calc R . .
C25 C 1.1027(2) -0.1848(2) 0.31111(18) 0.0425(6) Uani 1 1 d . . .
C26 C 1.1972(3) -0.2897(2) 0.3257(2) 0.0700(8) Uani 1 1 d . . .
H26A H 1.217 -0.3477 0.2777 0.105 Uiso 1 1 calc R . .
H26B H 1.1636 -0.3103 0.3997 0.105 Uiso 1 1 calc R . .
H26C H 1.275 -0.282 0.3096 0.105 Uiso 1 1 calc R . .
C27 C 0.5991(3) 0.0311(2) 0.3337(2) 0.0541(7) Uani 1 1 d . . .
C28 C 0.4765(3) 0.0321(3) 0.3603(4) 0.132(2) Uani 1 1 d . . .
H28A H 0.4089 0.0921 0.4142 0.197 Uiso 1 1 calc R . .
H28B H 0.4776 -0.0396 0.3884 0.197 Uiso 1 1 calc R . .
H28C H 0.4603 0.0445 0.2962 0.197 Uiso 1 1 calc R . .
C29 C 0.5361(2) 0.25159(18) 0.51868(18) 0.0421(6) Uani 1 1 d . . .
C30 C 0.6730(2) 0.18536(18) 0.50159(18) 0.0423(6) Uani 1 1 d . . .
H30A H 0.6764 0.1488 0.568 0.051 Uiso 1 1 calc R . .
H30B H 0.7157 0.1263 0.4451 0.051 Uiso 1 1 calc R . .
C31 C 0.8156(2) 0.25158(18) 0.36752(17) 0.0347(5) Uani 1 1 d . . .
C32 C 0.8709(2) 0.33345(18) 0.34523(17) 0.0410(6) Uani 1 1 d . . .
H32A H 0.9583 0.2944 0.342 0.049 Uiso 1 1 calc R . .
H32B H 0.8771 0.3641 0.2748 0.049 Uiso 1 1 calc R . .
C33 C 0.6852(2) 0.49793(18) 0.42115(18) 0.0369(5) Uani 1 1 d . . .
C34 C 0.6132(2) 0.5802(2) 0.5140(2) 0.0501(6) Uani 1 1 d . . .
H34A H 0.6101 0.54 0.5802 0.06 Uiso 1 1 calc R . .
H34B H 0.6577 0.627 0.5042 0.06 Uiso 1 1 calc R . .
C35 C 0.78059(19) 0.19384(17) 0.02115(17) 0.0327(5) Uani 1 1 d . . .
C36 C 0.6931(2) 0.16757(17) -0.00295(17) 0.0338(5) Uani 1 1 d . . .
H36A H 0.6061 0.2292 0.0256 0.041 Uiso 1 1 calc R . .
H36B H 0.7234 0.1598 -0.0811 0.041 Uiso 1 1 calc R . .
C37 C 1.2034(2) 0.02653(17) 0.00159(16) 0.0313(5) Uani 1 1 d . . .
C38 C 1.2153(2) 0.12841(17) -0.05388(17) 0.0350(5) Uani 1 1 d . . .
H38A H 1.2697 0.147 -0.0344 0.042 Uiso 1 1 calc R . .
H38B H 1.2561 0.1135 -0.132 0.042 Uiso 1 1 calc R . .
C39 C 0.9827(2) -0.20898(17) 0.06031(16) 0.0320(5) Uani 1 1 d . . .
C40 C 1.1116(2) -0.30572(17) 0.02273(18) 0.0378(5) Uani 1 1 d . . .
H40A H 1.106 -0.3715 0.0636 0.045 Uiso 1 1 calc R . .
H40B H 1.1427 -0.3245 -0.0536 0.045 Uiso 1 1 calc R . .
B B 0.2578(2) 0.33504(19) 0.16783(18) 0.0300(5) Uani 1 1 d . . .

loop_
_atom_site_aniso_label
_atom_site_aniso_U_11
_atom_site_aniso_U_22
_atom_site_aniso_U_33
_atom_site_aniso_U_23
_atom_site_aniso_U_13
_atom_site_aniso_U_12
Na 0.0341(5) 0.0355(5) 0.0324(4) 0.0003(4) -0.0114(4) -0.0167(4)
O1 0.0484(10) 0.0480(10) 0.0420(9) -0.0118(8) -0.0079(8) -0.0235(8)
O2 0.0422(11) 0.0517(11) 0.1052(15) 0.0172(10) -0.0157(10) -0.0260(10)
O3 0.0452(9) 0.0469(10) 0.0459(9) 0.0056(7) -0.0216(8) -0.0228(8)
O4 0.0351(9) 0.0341(8) 0.0484(9) -0.0030(7) -0.0175(7) -0.0133(8)
O5 0.0394(9) 0.0407(9) 0.0348(9) -0.0001(7) -0.0086(7) -0.0202(8)
O6 0.0412(10) 0.0345(9) 0.0529(10) 0.0030(7) -0.0158(8) -0.0138(8)
O7 0.0332(8) 0.0358(8) 0.0381(8) 0.0036(7) -0.0172(7) -0.0146(7)
O8 0.0309(8) 0.0327(8) 0.0464(9) 0.0075(7) -0.0168(7) -0.0151(7)
O9 0.0309(8) 0.0408(9) 0.0341(8) 0.0007(7) -0.0094(7) -0.0177(7)
O10 0.0278(8) 0.0359(8) 0.0391(8) 0.0059(7) -0.0118(7) -0.0159(7)
O11 0.0344(8) 0.0337(8) 0.0415(8) -0.0020(7) -0.0147(7) -0.0165(7)
O12 0.0338(8) 0.0320(8) 0.0456(9) 0.0005(7) -0.0180(7) -0.0168(7)
N1 0.0630(15) 0.0616(15) 0.0477(12) 0.0167(11) -0.0282(11) -0.0373(13)
N2 0.0473(14) 0.0591(14) 0.0516(13) -0.0024(10) -0.0138(11) -0.0275(12)
C1 0.0257(11) 0.0318(12) 0.0277(11) -0.0056(9) -0.0065(9) -0.0106(10)
C2 0.0352(12) 0.0380(12) 0.0343(12) 0.0020(10) -0.0139(10) -0.0182(11)
C3 0.0325(13) 0.0527(15) 0.0353(12) -0.0046(11) -0.0145(10) -0.0169(12)
C4 0.0346(13) 0.0540(15) 0.0410(13) -0.0090(11) -0.0103(11) -0.0248(12)
C5 0.0408(14) 0.0411(13) 0.0485(14) -0.0010(11) -0.0135(11) -0.0250(12)
C6 0.0323(12) 0.0355(12) 0.0433(13) 0.0032(10) -0.0158(10) -0.0168(11)
C7 0.0220(11) 0.0327(11) 0.0347(12) 0.0001(9) -0.0107(9) -0.0109(10)
C8 0.0280(12) 0.0337(12) 0.0346(12) -0.0006(9) -0.0074(9) -0.0143(10)
C9 0.0358(13) 0.0337(12) 0.0522(15) -0.0006(11) -0.0097(11) -0.0175(11)
C10 0.0397(14) 0.0444(14) 0.0429(14) 0.0117(11) -0.0102(11) -0.0216(12)
C11 0.0438(14) 0.0595(16) 0.0327(12) 0.0047(11) -0.0105(11) -0.0285(13)
C12 0.0356(13) 0.0422(13) 0.0340(12) -0.0013(10) -0.0108(10) -0.0196(11)
C13 0.0291(11) 0.0315(11) 0.0324(11) 0.0003(9) -0.0095(9) -0.0166(10)
C14 0.0310(12) 0.0334(12) 0.0369(12) 0.0044(9) -0.0129(10) -0.0145(10)
C15 0.0311(13) 0.0406(13) 0.0480(13) 0.0125(11) -0.0177(11) -0.0183(11)
C16 0.0288(13) 0.0366(13) 0.0582(15) 0.0043(12) -0.0110(12) -0.0117(11)
C17 0.0380(14) 0.0369(13) 0.0506(14) -0.0101(11) -0.0081(12) -0.0110(12)
C18 0.0341(13) 0.0388(13) 0.0425(13) -0.0026(10) -0.0131(10) -0.0158(11)
C19 0.0233(11) 0.0312(11) 0.0360(11) 0.0005(9) -0.0127(9) -0.0152(10)
C20 0.0295(11) 0.0305(11) 0.0378(12) 0.0027(10) -0.0121(10) -0.0152(10)
C21 0.0428(14) 0.0438(14) 0.0336(12) 0.0054(10) -0.0149(11) -0.0229(12)
C22 0.0348(13) 0.0488(14) 0.0307(12) -0.0047(10) -0.0065(10) -0.0224(12)
C23 0.0263(12) 0.0368(12) 0.0412(13) -0.0033(10) -0.0099(10) -0.0155(10)
C24 0.0249(11) 0.0349(12) 0.0342(12) 0.0016(9) -0.0120(9) -0.0151(10)
C25 0.0497(15) 0.0528(16) 0.0355(13) 0.0034(12) -0.0193(12) -0.0295(14)
C26 0.076(2) 0.0563(18) 0.081(2) -0.0062(15) -0.0439(17) -0.0173(17)
C27 0.0466(17) 0.0397(14) 0.0756(19) 0.0108(13) -0.0234(14) -0.0227(13)
C28 0.073(2) 0.079(2) 0.271(6) 0.088(3) -0.097(3) -0.056(2)
C29 0.0420(14) 0.0336(13) 0.0430(13) -0.0005(11) -0.0096(11) -0.0171(12)
C30 0.0409(14) 0.0341(12) 0.0412(13) 0.0036(10) -0.0083(11) -0.0166(11)
C31 0.0272(12) 0.0343(12) 0.0356(12) -0.0007(10) -0.0110(10) -0.0087(10)
C32 0.0332(13) 0.0397(13) 0.0425(13) -0.0052(10) -0.0070(10) -0.0159(11)
C33 0.0361(13) 0.0341(12) 0.0429(13) 0.0066(10) -0.0148(11) -0.0202(11)
C34 0.0451(15) 0.0425(14) 0.0548(15) -0.0056(12) -0.0237(12) -0.0074(12)
C35 0.0250(11) 0.0313(12) 0.0339(12) -0.0010(10) -0.0072(10) -0.0098(10)
C36 0.0301(12) 0.0321(12) 0.0383(12) 0.0057(10) -0.0143(10) -0.0140(10)
C37 0.0280(12) 0.0376(12) 0.0326(12) -0.0012(10) -0.0147(10) -0.0147(11)
C38 0.0292(12) 0.0378(12) 0.0419(12) 0.0027(10) -0.0158(10) -0.0169(11)
C39 0.0335(12) 0.0324(12) 0.0344(11) 0.0064(10) -0.0123(10) -0.0209(11)
C40 0.0333(13) 0.0297(12) 0.0523(14) 0.0016(10) -0.0169(11) -0.0158(11)
B 0.0296(13) 0.0307(13) 0.0313(13) -0.0003(10) -0.0114(11) -0.0150(11)

loop_
_atom_type_symbol
_atom_type_description
_atom_type_scat_dispersion_real
_atom_type_scat_dispersion_imag
_atom_type_scat_source
C C 0.0033 0.0016 'International Tables Vol C Tables 4.2.6.8 and 6.1.1.4'
H H 0 0 'International Tables Vol C Tables 4.2.6.8 and 6.1.1.4'
B B 0.0013 0.0007 'International Tables Vol C Tables 4.2.6.8 and 6.1.1.4'
Na Na 0.0362 0.0249 'International Tables Vol C Tables 4.2.6.8 and 6.1.1.4'
O O 0.0106 0.006 'International Tables Vol C Tables 4.2.6.8 and 6.1.1.4'
N N 0.0061 0.0033 'International Tables Vol C Tables 4.2.6.8 and 6.1.1.4'

loop_
_geom_angle_atom_site_label_1
_geom_angle_atom_site_label_2
_geom_angle_atom_site_label_3
_geom_angle
_geom_angle_site_symmetry_1
_geom_angle_site_symmetry_3
_geom_angle_publ_flag
O7 Na O1 87.98(6) . . ?
O7 Na O11 92.56(5) . . ?
O1 Na O11 171.03(6) . . ?
O7 Na O9 86.54(5) . . ?
O1 Na O9 95.53(6) . . ?
O11 Na O9 93.44(5) . . ?
O7 Na N1 170.91(7) . . ?
O1 Na N1 95.29(7) . . ?
O11 Na N1 85.53(7) . . ?
O9 Na N1 84.71(6) . . ?
O7 Na N2 89.86(7) . . ?
O1 Na N2 87.55(6) . . ?
O11 Na N2 83.50(6) . . ?
O9 Na N2 175.17(7) . . ?
N1 Na N2 98.73(7) . . ?
C31 O1 Na 164.39(16) . . ?
C33 O4 C32 115.05(17) . . ?
C31 O5 C30 117.27(16) . . ?
C29 O6 C34 117.40(18) . 2_666 ?
C35 O7 Na 168.60(13) . . ?
C35 O8 C40 113.84(16) . 2_755 ?
C37 O9 Na 165.74(13) . . ?
C37 O10 C36 114.77(15) . 2_755 ?
C39 O11 Na 169.02(13) . . ?
C39 O12 C38 113.90(15) . 2_755 ?
C25 N1 Na 155.02(19) . . ?
C27 N2 Na 158.6(2) . . ?
C2 C1 C6 114.57(18) . . ?
C2 C1 B 124.17(17) . . ?
C6 C1 B 120.90(18) . . ?
C3 C2 C1 123.5(2) . . ?
C3 C2 H2 118.2 . . ?
C1 C2 H2 118.2 . . ?
C4 C3 C2 119.6(2) . . ?
C4 C3 H3 120.2 . . ?
C2 C3 H3 120.2 . . ?
C5 C4 C3 119.1(2) . . ?
C5 C4 H4 120.5 . . ?
C3 C4 H4 120.5 . . ?
C4 C5 C6 120.4(2) . . ?
C4 C5 H5 119.8 . . ?
C6 C5 H5 119.8 . . ?
C5 C6 C1 122.9(2) . . ?
C5 C6 H6 118.6 . . ?
C1 C6 H6 118.6 . . ?
C8 C7 C12 114.59(18) . . ?
C8 C7 B 123.79(18) . . ?
C12 C7 B 121.27(17) . . ?
C9 C8 C7 123.5(2) . . ?
C9 C8 H8 118.2 . . ?
C7 C8 H8 118.2 . . ?
C10 C9 C8 119.9(2) . . ?
C10 C9 H9 120.1 . . ?
C8 C9 H9 120.1 . . ?
C11 C10 C9 118.6(2) . . ?
C11 C10 H10 120.7 . . ?
C9 C10 H10 120.7 . . ?
C12 C11 C10 120.4(2) . . ?
C12 C11 H11 119.8 . . ?
C10 C11 H11 119.8 . . ?
C11 C12 C7 122.97(19) . . ?
C11 C12 H12 118.5 . . ?
C7 C12 H12 118.5 . . ?
C18 C13 C14 114.64(19) . . ?
C18 C13 B 122.15(18) . . ?
C14 C13 B 122.83(17) . . ?
C15 C14 C13 122.8(2) . . ?
C15 C14 H14 118.6 . . ?
C13 C14 H14 118.6 . . ?
C16 C15 C14 120.3(2) . . ?
C16 C15 H15 119.8 . . ?
C14 C15 H15 119.8 . . ?
C17 C16 C15 118.7(2) . . ?
C17 C16 H16 120.7 . . ?
C15 C16 H16 120.7 . . ?
C16 C17 C18 120.4(2) . . ?
C16 C17 H17 119.8 . . ?
C18 C17 H17 119.8 . . ?
C17 C18 C13 123.1(2) . . ?
C17 C18 H18 118.4 . . ?
C13 C18 H18 118.4 . . ?
C20 C19 C24 114.99(18) . . ?
C20 C19 B 123.46(18) . . ?
C24 C19 B 121.14(18) . . ?
C21 C20 C19 123.0(2) . . ?
C21 C20 H20 118.5 . . ?
C19 C20 H20 118.5 . . ?
C22 C21 C20 119.8(2) . . ?
C22 C21 H21 120.1 . . ?
C20 C21 H21 120.1 . . ?
C23 C22 C21 119.2(2) . . ?
C23 C22 H22 120.4 . . ?
C21 C22 H22 120.4 . . ?
C22 C23 C24 120.2(2) . . ?
C22 C23 H23 119.9 . . ?
C24 C23 H23 119.9 . . ?
C23 C24 C19 122.7(2) . . ?
C23 C24 H24 118.6 . . ?
C19 C24 H24 118.6 . . ?
N1 C25 C26 179.6(2) . . ?
C25 C26 H26A 109.5 . . ?
C25 C26 H26B 109.5 . . ?
H26A C26 H26B 109.5 . . ?
C25 C26 H26C 109.5 . . ?
H26A C26 H26C 109.5 . . ?
H26B C26 H26C 109.5 . . ?
N2 C27 C28 179.7(4) . . ?
C27 C28 H28A 109.5 . . ?
C27 C28 H28B 109.5 . . ?
H28A C28 H28B 109.5 . . ?
C27 C28 H28C 109.5 . . ?
H28A C28 H28C 109.5 . . ?
H28B C28 H28C 109.5 . . ?
O2 C29 O6 124.9(2) . . ?
O2 C29 C30 122.4(2) . . ?
O6 C29 C30 112.67(18) . . ?
O5 C30 C29 112.30(17) . . ?
O5 C30 H30A 109.1 . . ?
C29 C30 H30A 109.1 . . ?
O5 C30 H30B 109.1 . . ?
C29 C30 H30B 109.1 . . ?
H30A C30 H30B 107.9 . . ?
O1 C31 O5 124.18(19) . . ?
O1 C31 C32 123.67(19) . . ?
O5 C31 C32 112.09(18) . . ?
O4 C32 C31 112.51(17) . . ?
O4 C32 H32A 109.1 . . ?
C31 C32 H32A 109.1 . . ?
O4 C32 H32B 109.1 . . ?
C31 C32 H32B 109.1 . . ?
H32A C32 H32B 107.8 . . ?
O3 C33 O4 125.1(2) . . ?
O3 C33 C34 126.2(2) . . ?
O4 C33 C34 108.70(19) . . ?
O6 C34 C33 110.39(19) 2_666 . ?
O6 C34 H34A 109.6 2_666 . ?
C33 C34 H34A 109.6 . . ?
O6 C34 H34B 109.6 2_666 . ?
C33 C34 H34B 109.6 . . ?
H34A C34 H34B 108.1 . . ?
O7 C35 O8 124.03(18) . . ?
O7 C35 C36 126.03(18) . . ?
O8 C35 C36 109.94(18) . . ?
O10 C36 C35 109.89(16) 2_755 . ?
O10 C36 H36A 109.7 2_755 . ?
C35 C36 H36A 109.7 . . ?
O10 C36 H36B 109.7 2_755 . ?
C35 C36 H36B 109.7 . . ?
H36A C36 H36B 108.2 . . ?
O9 C37 O10 123.84(18) . . ?
O9 C37 C38 125.17(19) . . ?
O10 C37 C38 110.97(17) . . ?
O12 C38 C37 109.82(16) 2_755 . ?
O12 C38 H38A 109.7 2_755 . ?
C37 C38 H38A 109.7 . . ?
O12 C38 H38B 109.7 2_755 . ?
C37 C38 H38B 109.7 . . ?
H38A C38 H38B 108.2 . . ?
O11 C39 O12 123.18(19) . . ?
O11 C39 C40 125.77(18) . . ?
O12 C39 C40 111.05(17) . . ?
O8 C40 C39 109.58(16) 2_755 . ?
O8 C40 H40A 109.8 2_755 . ?
C39 C40 H40A 109.8 . . ?
O8 C40 H40B 109.8 2_755 . ?
C39 C40 H40B 109.8 . . ?
H40A C40 H40B 108.2 . . ?
C13 B C7 104.53(16) . . ?
C13 B C1 111.68(16) . . ?
C7 B C1 112.61(17) . . ?
C13 B C19 112.98(17) . . ?
C7 B C19 112.62(16) . . ?
C1 B C19 102.70(15) . . ?

loop_
_geom_bond_atom_site_label_1
_geom_bond_atom_site_label_2
_geom_bond_distance
_geom_bond_site_symmetry_2
_geom_bond_publ_flag
Na O7 2.3461(17) . ?
Na O1 2.3535(17) . ?
Na O11 2.3544(15) . ?
Na O9 2.3998(16) . ?
Na N1 2.470(2) . ?
Na N2 2.521(2) . ?
O1 C31 1.195(2) . ?
O2 C29 1.196(3) . ?
O3 C33 1.203(3) . ?
O4 C33 1.344(3) . ?
O4 C32 1.434(2) . ?
O5 C31 1.344(2) . ?
O5 C30 1.436(2) . ?
O6 C29 1.328(3) . ?
O6 C34 1.432(3) 2_666 ?
O7 C35 1.201(2) . ?
O8 C35 1.343(2) . ?
O8 C40 1.442(2) 2_755 ?
O9 C37 1.207(2) . ?
O10 C37 1.336(2) . ?
O10 C36 1.441(2) 2_755 ?
O11 C39 1.207(2) . ?
O12 C39 1.340(2) . ?
O12 C38 1.429(3) 2_755 ?
N1 C25 1.136(3) . ?
N2 C27 1.123(3) . ?
C1 C2 1.394(3) . ?
C1 C6 1.402(3) . ?
C1 B 1.645(3) . ?
C2 C3 1.393(3) . ?
C2 H2 0.95 . ?
C3 C4 1.380(3) . ?
C3 H3 0.95 . ?
C4 C5 1.378(3) . ?
C4 H4 0.95 . ?
C5 C6 1.387(3) . ?
C5 H5 0.95 . ?
C6 H6 0.95 . ?
C7 C8 1.396(3) . ?
C7 C12 1.403(3) . ?
C7 B 1.643(3) . ?
C8 C9 1.388(3) . ?
C8 H8 0.95 . ?
C9 C10 1.385(3) . ?
C9 H9 0.95 . ?
C10 C11 1.386(3) . ?
C10 H10 0.95 . ?
C11 C12 1.383(3) . ?
C11 H11 0.95 . ?
C12 H12 0.95 . ?
C13 C18 1.396(3) . ?
C13 C14 1.406(3) . ?
C13 B 1.638(3) . ?
C14 C15 1.387(3) . ?
C14 H14 0.95 . ?
C15 C16 1.382(3) . ?
C15 H15 0.95 . ?
C16 C17 1.376(3) . ?
C16 H16 0.95 . ?
C17 C18 1.387(3) . ?
C17 H17 0.95 . ?
C18 H18 0.95 . ?
C19 C20 1.400(3) . ?
C19 C24 1.405(3) . ?
C19 B 1.654(3) . ?
C20 C21 1.392(3) . ?
C20 H20 0.95 . ?
C21 C22 1.386(3) . ?
C21 H21 0.95 . ?
C22 C23 1.378(3) . ?
C22 H22 0.95 . ?
C23 C24 1.390(3) . ?
C23 H23 0.95 . ?
C24 H24 0.95 . ?
C25 C26 1.448(4) . ?
C26 H26A 0.98 . ?
C26 H26B 0.98 . ?
C26 H26C 0.98 . ?
C27 C28 1.454(4) . ?
C28 H28A 0.98 . ?
C28 H28B 0.98 . ?
C28 H28C 0.98 . ?
C29 C30 1.500(3) . ?
C30 H30A 0.99 . ?
C30 H30B 0.99 . ?
C31 C32 1.495(3) . ?
C32 H32A 0.99 . ?
C32 H32B 0.99 . ?
C33 C34 1.497(3) . ?
C34 O6 1.432(3) 2_666 ?
C34 H34A 0.99 . ?
C34 H34B 0.99 . ?
C35 C36 1.500(3) . ?
C36 O10 1.441(2) 2_755 ?
C36 H36A 0.99 . ?
C36 H36B 0.99 . ?
C37 C38 1.504(3) . ?
C38 O12 1.429(3) 2_755 ?
C38 H38A 0.99 . ?
C38 H38B 0.99 . ?
C39 C40 1.495(3) . ?
C40 O8 1.442(2) 2_755 ?
C40 H40A 0.99 . ?
C40 H40B 0.99 . ?

loop_
_geom_torsion_atom_site_label_1
_geom_torsion_atom_site_label_2
_geom_torsion_atom_site_label_3
_geom_torsion_atom_site_label_4
_geom_torsion
_geom_torsion_site_symmetry_1
_geom_torsion_site_symmetry_2
_geom_torsion_site_symmetry_3
_geom_torsion_site_symmetry_4
_geom_torsion_publ_flag
O7 Na O1 C31 177.9(6) . . . . ?
O9 Na O1 C31 -95.8(6) . . . . ?
N1 Na O1 C31 -10.6(6) . . . . ?
N2 Na O1 C31 87.9(6) . . . . ?
O1 Na O7 C35 -147.9(7) . . . . ?
O11 Na O7 C35 23.1(7) . . . . ?
O9 Na O7 C35 116.4(7) . . . . ?
N2 Na O7 C35 -60.4(7) . . . . ?
O7 Na O9 C37 -35.4(6) . . . . ?
O1 Na O9 C37 -123.0(6) . . . . ?
O11 Na O9 C37 57.0(6) . . . . ?
N1 Na O9 C37 142.2(6) . . . . ?
O7 Na O11 C39 69.2(8) . . . . ?
O9 Na O11 C39 -17.5(8) . . . . ?
N1 Na O11 C39 -101.9(8) . . . . ?
N2 Na O11 C39 158.8(8) . . . . ?
O1 Na N1 C25 -160.8(4) . . . . ?
O11 Na N1 C25 28.2(4) . . . . ?
O9 Na N1 C25 -65.7(4) . . . . ?
N2 Na N1 C25 110.9(4) . . . . ?
O7 Na N2 C27 37.1(6) . . . . ?
O1 Na N2 C27 125.1(6) . . . . ?
O11 Na N2 C27 -55.5(6) . . . . ?
N1 Na N2 C27 -139.9(6) . . . . ?
C6 C1 C2 C3 0.2(3) . . . . ?
B C1 C2 C3 173.30(19) . . . . ?
C1 C2 C3 C4 0.8(3) . . . . ?
C2 C3 C4 C5 -1.4(3) . . . . ?
C3 C4 C5 C6 1.0(3) . . . . ?
C4 C5 C6 C1 0.1(3) . . . . ?
C2 C1 C6 C5 -0.6(3) . . . . ?
B C1 C6 C5 -173.99(19) . . . . ?
C12 C7 C8 C9 -1.4(3) . . . . ?
B C7 C8 C9 -174.6(2) . . . . ?
C7 C8 C9 C10 0.3(3) . . . . ?
C8 C9 C10 C11 0.7(3) . . . . ?
C9 C10 C11 C12 -0.6(3) . . . . ?
C10 C11 C12 C7 -0.5(3) . . . . ?
C8 C7 C12 C11 1.5(3) . . . . ?
B C7 C12 C11 174.9(2) . . . . ?
C18 C13 C14 C15 1.2(3) . . . . ?
B C13 C14 C15 174.38(18) . . . . ?
C13 C14 C15 C16 -0.8(3) . . . . ?
C14 C15 C16 C17 -0.1(3) . . . . ?
C15 C16 C17 C18 0.4(3) . . . . ?
C16 C17 C18 C13 0.0(3) . . . . ?
C14 C13 C18 C17 -0.8(3) . . . . ?
B C13 C18 C17 -174.06(19) . . . . ?
C24 C19 C20 C21 1.6(3) . . . . ?
B C19 C20 C21 174.27(18) . . . . ?
C19 C20 C21 C22 -0.7(3) . . . . ?
C20 C21 C22 C23 -0.6(3) . . . . ?
C21 C22 C23 C24 0.8(3) . . . . ?
C22 C23 C24 C19 0.2(3) . . . . ?
C20 C19 C24 C23 -1.4(3) . . . . ?
B C19 C24 C23 -174.19(17) . . . . ?
C34 O6 C29 O2 0.3(3) 2_666 . . . ?
C34 O6 C29 C30 178.66(18) 2_666 . . . ?
C31 O5 C30 C29 -100.3(2) . . . . ?
O2 C29 C30 O5 -164.9(2) . . . . ?
O6 C29 C30 O5 16.7(3) . . . . ?
Na O1 C31 O5 -58.9(6) . . . . ?
Na O1 C31 C32 117.9(5) . . . . ?
C30 O5 C31 O1 -8.3(3) . . . . ?
C30 O5 C31 C32 174.60(18) . . . . ?
C33 O4 C32 C31 -73.0(2) . . . . ?
O1 C31 C32 O4 158.9(2) . . . . ?
O5 C31 C32 O4 -24.0(3) . . . . ?
C32 O4 C33 O3 -3.6(3) . . . . ?
C32 O4 C33 C34 174.99(17) . . . . ?
O3 C33 C34 O6 8.3(3) . . . 2_666 ?
O4 C33 C34 O6 -170.28(17) . . . 2_666 ?
Na O7 C35 O8 -158.6(6) . . . . ?
Na O7 C35 C36 21.6(8) . . . . ?
C40 O8 C35 O7 2.7(3) 2_755 . . . ?
C40 O8 C35 C36 -177.42(16) 2_755 . . . ?
O7 C35 C36 O10 -10.4(3) . . . 2_755 ?
O8 C35 C36 O10 169.74(15) . . . 2_755 ?
Na O9 C37 O10 -98.6(6) . . . . ?
Na O9 C37 C38 83.0(6) . . . . ?
C36 O10 C37 O9 2.0(3) 2_755 . . . ?
C36 O10 C37 C38 -179.42(16) 2_755 . . . ?
O9 C37 C38 O12 -17.3(3) . . . 2_755 ?
O10 C37 C38 O12 164.08(15) . . . 2_755 ?
Na O11 C39 O12 -116.2(7) . . . . ?
Na O11 C39 C40 64.4(8) . . . . ?
C38 O12 C39 O11 2.5(3) 2_755 . . . ?
C38 O12 C39 C40 -178.10(15) 2_755 . . . ?
O11 C39 C40 O8 -16.6(3) . . . 2_755 ?
O12 C39 C40 O8 163.99(16) . . . 2_755 ?
C18 C13 B C7 85.7(2) . . . . ?
C14 C13 B C7 -86.9(2) . . . . ?
C18 C13 B C1 -36.3(3) . . . . ?
C14 C13 B C1 151.05(18) . . . . ?
C18 C13 B C19 -151.48(18) . . . . ?
C14 C13 B C19 35.9(2) . . . . ?
C8 C7 B C13 97.0(2) . . . . ?
C12 C7 B C13 -75.8(2) . . . . ?
C8 C7 B C1 -141.60(19) . . . . ?
C12 C7 B C1 45.7(3) . . . . ?
C8 C7 B C19 -26.0(3) . . . . ?
C12 C7 B C19 161.22(18) . . . . ?
C2 C1 B C13 141.42(19) . . . . ?
C6 C1 B C13 -45.9(2) . . . . ?
C2 C1 B C7 24.2(3) . . . . ?
C6 C1 B C7 -163.16(18) . . . . ?
C2 C1 B C19 -97.2(2) . . . . ?
C6 C1 B C19 75.4(2) . . . . ?
C20 C19 B C13 30.1(2) . . . . ?
C24 C19 B C13 -157.74(17) . . . . ?
C20 C19 B C7 148.22(18) . . . . ?
C24 C19 B C7 -39.6(2) . . . . ?
C20 C19 B C1 -90.4(2) . . . . ?
C24 C19 B C1 81.8(2) . . . . ?
